data_7008177
loop_
_publ_author_name
'Kanderal, Olga M.'
'Kozlowski, Henryk'
'Dobosz, Agnieszka'
'Swiatek-Kozlowska, Jolanta'
'Meyer, Franc'
'Fritsky, Igor O.'

_publ_section_title
;
 Effect of metal ionic radius and chelate ring alternation motif on
 stabilization of trivalent nickel and copper in binuclear complexes
 with double cis-oximato bridges.
;
_journal_issue 8
_journal_name_full 'Dalton transactions (Cambridge, England : 2003)'
_journal_page_first 1428
_journal_page_last 1437
_journal_paper_doi 10.1039/b418598f
_journal_year 2005
_chemical_formula_sum 'C33 H35 N4 Ni O5 P'
_chemical_formula_weight 657.33
_chemical_name_common
;
tetraphenylphosphonium (N,N'-bis(2-
Hydroxyiminopropionyl)propane-1,3-diamine) -nickelate(ii) monohydrate
;
_chemical_name_systematic
;
tetraphenylphosphonium (N,N'-bis(2-Hydroxyiminopropionyl)propane-1,3-diamine)
-nickelate(II) monohydrate
;
_space_group_IT_number 2
_symmetry_cell_setting triclinic
_symmetry_space_group_name_Hall '-P 1'
_symmetry_space_group_name_H-M 'P -1'
_atom_sites_solution_hydrogens geom
_atom_sites_solution_primary direct
_atom_sites_solution_secondary difmap
_audit_creation_method SHELXL-97
_cell_angle_alpha 61.69(3)
_cell_angle_beta 75.10(3)
_cell_angle_gamma 76.22(3)
_cell_formula_units_Z 2
_cell_length_a 11.539(2)
_cell_length_b 12.188(2)
_cell_length_c 12.527(3)
_cell_measurement_temperature 293(2)
_cell_volume 1484.8(7)
_computing_cell_refinement 'Bruker SAINT'
_computing_data_collection 'Bruker SMART'
_computing_data_reduction 'Bruker SAINT'
_computing_molecular_graphics 'Bruker SHELXTL'
_computing_publication_material 'Bruker SHELXTL'
_computing_structure_refinement 'SHELXL-97 (Sheldrick, 1997)'
_computing_structure_solution 'SHELXS-97 (Sheldrick, 1990)'
_diffrn_ambient_temperature 293(2)
_diffrn_measured_fraction_theta_full 0.881
_diffrn_measured_fraction_theta_max 0.881
_diffrn_radiation_monochromator graphite
_diffrn_radiation_source 'fine-focus sealed tube'
_diffrn_radiation_type MoK\a
_diffrn_radiation_wavelength 0.71073
_diffrn_reflns_av_R_equivalents 0.0320
_diffrn_reflns_av_sigmaI/netI 0.0372
_diffrn_reflns_limit_h_max 15
_diffrn_reflns_limit_h_min -14
_diffrn_reflns_limit_k_max 14
_diffrn_reflns_limit_k_min -16
_diffrn_reflns_limit_l_max 16
_diffrn_reflns_limit_l_min -16
_diffrn_reflns_number 10292
_diffrn_reflns_theta_full 28.34
_diffrn_reflns_theta_max 28.34
_diffrn_reflns_theta_min 3.45
_exptl_absorpt_coefficient_mu 0.757
_exptl_crystal_colour yellow
_exptl_crystal_density_diffrn 1.470
_exptl_crystal_density_method 'not measured'
_exptl_crystal_description prism
_exptl_crystal_F_000 688
_exptl_crystal_size_max 0.24
_exptl_crystal_size_mid 0.14
_exptl_crystal_size_min 0.10
_refine_diff_density_max 0.389
_refine_diff_density_min -0.713
_refine_diff_density_rms 0.069
_refine_ls_extinction_method none
_refine_ls_goodness_of_fit_ref 1.045
_refine_ls_hydrogen_treatment mixed
_refine_ls_matrix_type full
_refine_ls_number_parameters 403
_refine_ls_number_reflns 6536
_refine_ls_number_restraints 0
_refine_ls_restrained_S_all 1.045
_refine_ls_R_factor_all 0.0431
_refine_ls_R_factor_gt 0.0365
_refine_ls_shift/su_max 0.040
_refine_ls_shift/su_mean 0.000
_refine_ls_structure_factor_coef Fsqd
_refine_ls_weighting_details 'calc w=1/[\s^2^(Fo^2^)+(0.0540P)^2^+0.8613P] where P=(Fo^2^+2Fc^2^)/3'
_refine_ls_weighting_scheme calc
_refine_ls_wR_factor_gt 0.0979
_refine_ls_wR_factor_ref 0.1019
_reflns_number_gt 5592
_reflns_number_total 6536
_reflns_threshold_expression >2sigma(I)
_cod_data_source_file b418598f.txt
_cod_data_source_block 2b
_cod_depositor_comments
;
The following automatic conversions were performed:
'_symmetry_cell_setting' value 'Triclinic' changed to 'triclinic'
according to '/home/saulius/struct/CIF-dictionaries/cif_core.dic'
dictionary named 'cif_core.dic' version 2.4.1 from 2010-06-29.

Automatic conversion script
Id: cif_fix_enum 1527 2010-12-29 10:47:43Z saulius 
;
_cod_original_cell_volume 1484.8(5)
_cod_original_sg_symbol_H-M P-1
_cod_database_code 7008177

loop_
_symmetry_equiv_pos_as_xyz
'x, y, z'
'-x, -y, -z'

loop_
_atom_site_label
_atom_site_type_symbol
_atom_site_fract_x
_atom_site_fract_y
_atom_site_fract_z
_atom_site_U_iso_or_equiv
_atom_site_adp_type
_atom_site_occupancy
_atom_site_symmetry_multiplicity
_atom_site_calc_flag
_atom_site_refinement_flags
_atom_site_disorder_assembly
_atom_site_disorder_group
Ni1 Ni 0.61794(2) 0.84885(2) 0.57896(2) 0.01459(8) Uani 1 1 d . . .
P1 P 0.88073(4) 0.42757(4) 0.85226(4) 0.01388(11) Uani 1 1 d . . .
O1 O 0.48326(13) 0.72855(13) 0.51233(14) 0.0203(3) Uani 1 1 d . . .
O2 O 0.88908(13) 0.77683(14) 0.34434(13) 0.0235(3) Uani 1 1 d . . .
O3 O 0.54286(15) 1.02066(15) 0.79275(15) 0.0283(3) Uani 1 1 d . . .
O4 O 0.37963(13) 0.78098(13) 0.68243(14) 0.0213(3) Uani 1 1 d . . .
O1W O 0.3844(3) 1.0596(3) 0.9800(3) 0.0949(10) Uani 1 1 d . . .
N1 N 0.59104(15) 0.76503(14) 0.49642(15) 0.0156(3) Uani 1 1 d . . .
N2 N 0.77409(15) 0.84376(15) 0.48966(16) 0.0175(3) Uani 1 1 d . . .
N3 N 0.64145(15) 0.94287(15) 0.65188(15) 0.0177(3) Uani 1 1 d . . .
N4 N 0.46467(15) 0.84425(15) 0.67697(15) 0.0171(3) Uani 1 1 d . . .
C1 C 0.6761(2) 0.6908(2) 0.3356(2) 0.0231(4) Uani 1 1 d . . .
H1A H 0.6276 0.6235 0.3804 0.035 Uiso 1 1 calc R . .
H1B H 0.7567 0.6586 0.3090 0.035 Uiso 1 1 calc R . .
H1C H 0.6412 0.7538 0.2653 0.035 Uiso 1 1 calc R . .
C2 C 0.68021(18) 0.74753(17) 0.41661(18) 0.0169(4) Uani 1 1 d . . .
C3 C 0.79316(18) 0.79157(18) 0.41288(18) 0.0173(4) Uani 1 1 d . . .
C4 C 0.87293(18) 0.89550(19) 0.49474(19) 0.0194(4) Uani 1 1 d . . .
H4A H 0.9332 0.9102 0.4210 0.023 Uiso 1 1 calc R . .
H4B H 0.9112 0.8354 0.5650 0.023 Uiso 1 1 calc R . .
C5 C 0.74869(19) 0.9999(2) 0.6290(2) 0.0223(4) Uani 1 1 d . . .
H5A H 0.7963 0.9463 0.6937 0.027 Uiso 1 1 calc R . .
H5B H 0.7236 1.0805 0.6316 0.027 Uiso 1 1 calc R . .
C6 C 0.54838(19) 0.96196(18) 0.73154(18) 0.0193(4) Uani 1 1 d . . .
C7 C 0.44165(18) 0.90228(18) 0.74496(18) 0.0185(4) Uani 1 1 d . . .
C8 C 0.3256(2) 0.9120(2) 0.8275(2) 0.0261(5) Uani 1 1 d . . .
H8A H 0.2596 0.9390 0.7831 0.039 Uiso 1 1 calc R . .
H8B H 0.3262 0.9721 0.8564 0.039 Uiso 1 1 calc R . .
H8C H 0.3159 0.8314 0.8964 0.039 Uiso 1 1 calc R . .
C9 C 0.82673(19) 1.01885(19) 0.5053(2) 0.0204(4) Uani 1 1 d . . .
H9A H 0.8954 1.0589 0.4933 0.024 Uiso 1 1 calc R . .
H9B H 0.7799 1.0748 0.4405 0.024 Uiso 1 1 calc R . .
C11 C 0.78627(18) 0.38243(18) 0.79021(17) 0.0159(4) Uani 1 1 d . . .
C12 C 0.70694(18) 0.47615(18) 0.71370(18) 0.0187(4) Uani 1 1 d . . .
H12 H 0.7067 0.5604 0.6923 0.022 Uiso 1 1 calc R . .
C13 C 0.62896(18) 0.4417(2) 0.67043(19) 0.0204(4) Uani 1 1 d . . .
H13 H 0.5774 0.5032 0.6184 0.024 Uiso 1 1 calc R . .
C14 C 0.62770(18) 0.3152(2) 0.70469(18) 0.0197(4) Uani 1 1 d . . .
H14 H 0.5753 0.2927 0.6753 0.024 Uiso 1 1 calc R . .
C15 C 0.70433(18) 0.22230(19) 0.78247(18) 0.0193(4) Uani 1 1 d . . .
H15 H 0.7018 0.1380 0.8062 0.023 Uiso 1 1 calc R . .
C16 C 0.78456(18) 0.25517(18) 0.82474(18) 0.0179(4) Uani 1 1 d . . .
H16 H 0.8368 0.1932 0.8756 0.021 Uiso 1 1 calc R . .
C21 C 0.78211(18) 0.52474(18) 0.92032(17) 0.0162(4) Uani 1 1 d . . .
C22 C 0.8039(2) 0.64527(19) 0.88828(19) 0.0215(4) Uani 1 1 d . . .
H22 H 0.8709 0.6776 0.8305 0.026 Uiso 1 1 calc R . .
C23 C 0.7248(2) 0.7169(2) 0.9432(2) 0.0286(5) Uani 1 1 d . . .
H23 H 0.7388 0.7974 0.9219 0.034 Uiso 1 1 calc R . .
C24 C 0.6251(2) 0.6683(2) 1.0299(2) 0.0279(5) Uani 1 1 d . . .
H24 H 0.5731 0.7159 1.0674 0.033 Uiso 1 1 calc R . .
C25 C 0.6026(2) 0.5490(2) 1.0608(2) 0.0281(5) Uani 1 1 d . . .
H25 H 0.5353 0.5172 1.1185 0.034 Uiso 1 1 calc R . .
C26 C 0.6800(2) 0.4768(2) 1.0062(2) 0.0238(4) Uani 1 1 d . . .
H26 H 0.6644 0.3973 1.0263 0.029 Uiso 1 1 calc R . .
C31 C 0.95170(17) 0.28863(17) 0.96717(17) 0.0153(4) Uani 1 1 d . . .
C32 C 0.91851(18) 0.25882(18) 1.09190(18) 0.0175(4) Uani 1 1 d . . .
H32 H 0.8618 0.3136 1.1176 0.021 Uiso 1 1 calc R . .
C33 C 0.9707(2) 0.14633(19) 1.17817(19) 0.0216(4) Uani 1 1 d . . .
H33 H 0.9498 0.1266 1.2615 0.026 Uiso 1 1 calc R . .
C34 C 1.0538(2) 0.06407(19) 1.1396(2) 0.0233(4) Uani 1 1 d . . .
H34 H 1.0862 -0.0123 1.1974 0.028 Uiso 1 1 calc R . .
C35 C 1.0889(2) 0.09498(19) 1.01535(19) 0.0221(4) Uani 1 1 d . . .
H35 H 1.1465 0.0402 0.9904 0.027 Uiso 1 1 calc R . .
C36 C 1.03872(18) 0.20716(18) 0.92760(18) 0.0187(4) Uani 1 1 d . . .
H36 H 1.0624 0.2278 0.8442 0.022 Uiso 1 1 calc R . .
C41 C 0.99920(17) 0.51177(17) 0.73855(17) 0.0148(4) Uani 1 1 d . . .
C42 C 1.09293(19) 0.52597(18) 0.78128(18) 0.0190(4) Uani 1 1 d . . .
H42 H 1.0939 0.4900 0.8652 0.023 Uiso 1 1 calc R . .
C43 C 1.18453(19) 0.59433(19) 0.69724(19) 0.0204(4) Uani 1 1 d . . .
H43 H 1.2469 0.6045 0.7249 0.025 Uiso 1 1 calc R . .
C44 C 1.18268(19) 0.64734(18) 0.57224(19) 0.0199(4) Uani 1 1 d . . .
H44 H 1.2437 0.6936 0.5164 0.024 Uiso 1 1 calc R . .
C45 C 1.09064(19) 0.63214(18) 0.52945(18) 0.0205(4) Uani 1 1 d . . .
H45 H 1.0910 0.6670 0.4453 0.025 Uiso 1 1 calc R . .
C46 C 0.99779(18) 0.56463(18) 0.61253(18) 0.0178(4) Uani 1 1 d . . .
H46 H 0.9356 0.5549 0.5844 0.021 Uiso 1 1 calc R . .
H1O1 H 0.420(4) 0.758(4) 0.602(4) 0.079(12) Uiso 1 1 d . . .
H1W1 H 0.4595 1.0318 0.9072 0.050 Uiso 0.50 1 d P . .
H2W1 H 0.4220 1.0142 1.0718 0.050 Uiso 0.50 1 d P . .

loop_
_atom_site_aniso_label
_atom_site_aniso_U_11
_atom_site_aniso_U_22
_atom_site_aniso_U_33
_atom_site_aniso_U_23
_atom_site_aniso_U_13
_atom_site_aniso_U_12
Ni1 0.01447(14) 0.01459(13) 0.01760(14) -0.00814(10) -0.00394(9) -0.00338(9)
P1 0.0167(2) 0.0132(2) 0.0125(2) -0.00475(18) -0.00303(18) -0.00460(18)
O1 0.0158(7) 0.0222(7) 0.0302(8) -0.0150(6) -0.0068(6) -0.0045(5)
O2 0.0206(7) 0.0316(8) 0.0210(7) -0.0142(6) -0.0019(6) -0.0046(6)
O3 0.0331(9) 0.0353(9) 0.0269(8) -0.0219(7) 0.0023(7) -0.0129(7)
O4 0.0168(7) 0.0236(7) 0.0291(8) -0.0142(6) -0.0023(6) -0.0084(6)
O1W 0.133(3) 0.089(2) 0.075(2) -0.0481(17) 0.0003(19) -0.030(2)
N1 0.0152(8) 0.0134(7) 0.0202(8) -0.0066(6) -0.0075(6) -0.0023(6)
N2 0.0165(8) 0.0178(8) 0.0216(9) -0.0101(7) -0.0042(6) -0.0042(6)
N3 0.0174(8) 0.0190(8) 0.0203(8) -0.0096(7) -0.0040(6) -0.0061(6)
N4 0.0178(8) 0.0152(8) 0.0191(8) -0.0060(6) -0.0065(6) -0.0038(6)
C1 0.0218(10) 0.0276(11) 0.0276(11) -0.0173(9) -0.0061(8) -0.0032(8)
C2 0.0192(10) 0.0142(8) 0.0189(9) -0.0075(7) -0.0076(7) 0.0000(7)
C3 0.0187(10) 0.0159(9) 0.0159(9) -0.0054(7) -0.0057(7) -0.0006(7)
C4 0.0162(9) 0.0208(9) 0.0240(10) -0.0104(8) -0.0036(8) -0.0058(7)
C5 0.0215(10) 0.0252(10) 0.0274(11) -0.0144(9) -0.0048(8) -0.0089(8)
C6 0.0246(10) 0.0180(9) 0.0164(9) -0.0072(8) -0.0044(8) -0.0047(8)
C7 0.0198(10) 0.0173(9) 0.0180(10) -0.0072(8) -0.0014(7) -0.0046(7)
C8 0.0251(11) 0.0293(11) 0.0274(11) -0.0166(9) 0.0026(9) -0.0085(9)
C9 0.0183(10) 0.0197(10) 0.0266(11) -0.0106(8) -0.0047(8) -0.0064(8)
C11 0.0178(9) 0.0184(9) 0.0128(9) -0.0072(7) -0.0015(7) -0.0055(7)
C12 0.0199(10) 0.0171(9) 0.0189(10) -0.0071(8) -0.0044(8) -0.0027(7)
C13 0.0169(9) 0.0258(10) 0.0193(10) -0.0103(8) -0.0060(8) -0.0002(8)
C14 0.0150(9) 0.0293(11) 0.0196(10) -0.0143(8) -0.0014(7) -0.0052(8)
C15 0.0213(10) 0.0184(9) 0.0205(10) -0.0095(8) -0.0015(8) -0.0070(8)
C16 0.0205(10) 0.0161(9) 0.0165(9) -0.0058(7) -0.0033(7) -0.0045(7)
C21 0.0167(9) 0.0179(9) 0.0142(9) -0.0070(7) -0.0029(7) -0.0028(7)
C22 0.0242(10) 0.0233(10) 0.0200(10) -0.0116(8) 0.0013(8) -0.0097(8)
C23 0.0342(13) 0.0266(11) 0.0319(12) -0.0188(10) 0.0020(10) -0.0113(9)
C24 0.0256(11) 0.0342(12) 0.0301(12) -0.0217(10) 0.0009(9) -0.0045(9)
C25 0.0195(10) 0.0360(12) 0.0289(12) -0.0164(10) 0.0042(9) -0.0081(9)
C26 0.0219(10) 0.0204(10) 0.0274(11) -0.0097(8) 0.0008(8) -0.0073(8)
C31 0.0169(9) 0.0146(8) 0.0151(9) -0.0047(7) -0.0046(7) -0.0053(7)
C32 0.0207(10) 0.0173(9) 0.0156(9) -0.0067(7) -0.0033(7) -0.0056(7)
C33 0.0290(11) 0.0214(10) 0.0132(9) -0.0044(8) -0.0041(8) -0.0078(8)
C34 0.0291(11) 0.0174(9) 0.0214(10) -0.0040(8) -0.0109(8) -0.0023(8)
C35 0.0244(11) 0.0196(10) 0.0218(10) -0.0099(8) -0.0055(8) 0.0017(8)
C36 0.0204(10) 0.0198(9) 0.0162(9) -0.0071(8) -0.0031(7) -0.0052(8)
C41 0.0176(9) 0.0122(8) 0.0143(9) -0.0055(7) -0.0015(7) -0.0037(7)
C42 0.0243(10) 0.0203(9) 0.0140(9) -0.0071(8) -0.0026(8) -0.0075(8)
C43 0.0220(10) 0.0217(10) 0.0219(10) -0.0118(8) -0.0015(8) -0.0080(8)
C44 0.0223(10) 0.0166(9) 0.0205(10) -0.0090(8) 0.0023(8) -0.0068(8)
C45 0.0248(10) 0.0182(9) 0.0145(9) -0.0050(7) -0.0009(8) -0.0032(8)
C46 0.0200(10) 0.0172(9) 0.0172(9) -0.0080(8) -0.0037(7) -0.0030(7)

loop_
_atom_type_symbol
_atom_type_description
_atom_type_scat_dispersion_real
_atom_type_scat_dispersion_imag
_atom_type_scat_source
C C 0.0033 0.0016 'International Tables Vol C Tables 4.2.6.8 and 6.1.1.4'
H H 0.0000 0.0000 'International Tables Vol C Tables 4.2.6.8 and 6.1.1.4'
N N 0.0061 0.0033 'International Tables Vol C Tables 4.2.6.8 and 6.1.1.4'
O O 0.0106 0.0060 'International Tables Vol C Tables 4.2.6.8 and 6.1.1.4'
P P 0.1023 0.0942 'International Tables Vol C Tables 4.2.6.8 and 6.1.1.4'
Ni Ni 0.3393 1.1124 'International Tables Vol C Tables 4.2.6.8 and 6.1.1.4'

loop_
_geom_angle_atom_site_label_1
_geom_angle_atom_site_label_2
_geom_angle_atom_site_label_3
_geom_angle
_geom_angle_site_symmetry_1
_geom_angle_site_symmetry_3
_geom_angle_publ_flag
N2 Ni1 N3 96.69(8) . . ?
N2 Ni1 N4 176.28(7) . . ?
N3 Ni1 N4 83.36(8) . . ?
N2 Ni1 N1 83.29(8) . . ?
N3 Ni1 N1 175.98(7) . . ?
N4 Ni1 N1 96.92(8) . . ?
C11 P1 C41 113.25(9) . . ?
C11 P1 C21 106.22(9) . . ?
C41 P1 C21 110.17(9) . . ?
C11 P1 C31 109.26(9) . . ?
C41 P1 C31 107.42(9) . . ?
C21 P1 C31 110.55(9) . . ?
N1 O1 H1O1 100.9(17) . . ?
N4 O4 H1O1 101(2) . . ?
H1W1 O1W H2W1 107.7 . . ?
C2 N1 O1 119.65(16) . . ?
C2 N1 Ni1 116.74(14) . . ?
O1 N1 Ni1 123.54(13) . . ?
C3 N2 C4 118.79(17) . . ?
C3 N2 Ni1 116.02(14) . . ?
C4 N2 Ni1 125.15(13) . . ?
C6 N3 C5 116.67(17) . . ?
C6 N3 Ni1 115.61(14) . . ?
C5 N3 Ni1 127.70(14) . . ?
C7 N4 O4 119.14(17) . . ?
C7 N4 Ni1 117.11(14) . . ?
O4 N4 Ni1 123.73(13) . . ?
C2 C1 H1A 109.5 . . ?
C2 C1 H1B 109.5 . . ?
H1A C1 H1B 109.5 . . ?
C2 C1 H1C 109.5 . . ?
H1A C1 H1C 109.5 . . ?
H1B C1 H1C 109.5 . . ?
N1 C2 C1 125.56(19) . . ?
N1 C2 C3 112.38(17) . . ?
C1 C2 C3 122.05(18) . . ?
O2 C3 N2 127.97(19) . . ?
O2 C3 C2 120.59(18) . . ?
N2 C3 C2 111.44(17) . . ?
N2 C4 C9 110.86(16) . . ?
N2 C4 H4A 109.5 . . ?
C9 C4 H4A 109.5 . . ?
N2 C4 H4B 109.5 . . ?
C9 C4 H4B 109.5 . . ?
H4A C4 H4B 108.1 . . ?
N3 C5 C9 112.07(17) . . ?
N3 C5 H5A 109.2 . . ?
C9 C5 H5A 109.2 . . ?
N3 C5 H5B 109.2 . . ?
C9 C5 H5B 109.2 . . ?
H5A C5 H5B 107.9 . . ?
O3 C6 N3 127.3(2) . . ?
O3 C6 C7 120.60(19) . . ?
N3 C6 C7 112.07(17) . . ?
N4 C7 C8 125.74(19) . . ?
N4 C7 C6 111.85(18) . . ?
C8 C7 C6 122.41(18) . . ?
C7 C8 H8A 109.5 . . ?
C7 C8 H8B 109.5 . . ?
H8A C8 H8B 109.5 . . ?
C7 C8 H8C 109.5 . . ?
H8A C8 H8C 109.5 . . ?
H8B C8 H8C 109.5 . . ?
C5 C9 C4 112.60(17) . . ?
C5 C9 H9A 109.1 . . ?
C4 C9 H9A 109.1 . . ?
C5 C9 H9B 109.1 . . ?
C4 C9 H9B 109.1 . . ?
H9A C9 H9B 107.8 . . ?
C16 C11 C12 120.24(18) . . ?
C16 C11 P1 120.70(15) . . ?
C12 C11 P1 118.87(15) . . ?
C13 C12 C11 119.37(18) . . ?
C13 C12 H12 120.3 . . ?
C11 C12 H12 120.3 . . ?
C12 C13 C14 120.22(19) . . ?
C12 C13 H13 119.9 . . ?
C14 C13 H13 119.9 . . ?
C15 C14 C13 120.42(19) . . ?
C15 C14 H14 119.8 . . ?
C13 C14 H14 119.8 . . ?
C16 C15 C14 120.13(19) . . ?
C16 C15 H15 119.9 . . ?
C14 C15 H15 119.9 . . ?
C15 C16 C11 119.59(18) . . ?
C15 C16 H16 120.2 . . ?
C11 C16 H16 120.2 . . ?
C22 C21 C26 120.10(19) . . ?
C22 C21 P1 121.85(15) . . ?
C26 C21 P1 118.04(15) . . ?
C23 C22 C21 119.7(2) . . ?
C23 C22 H22 120.2 . . ?
C21 C22 H22 120.2 . . ?
C24 C23 C22 120.1(2) . . ?
C24 C23 H23 120.0 . . ?
C22 C23 H23 120.0 . . ?
C25 C24 C23 120.3(2) . . ?
C25 C24 H24 119.9 . . ?
C23 C24 H24 119.9 . . ?
C26 C25 C24 120.4(2) . . ?
C26 C25 H25 119.8 . . ?
C24 C25 H25 119.8 . . ?
C25 C26 C21 119.5(2) . . ?
C25 C26 H26 120.3 . . ?
C21 C26 H26 120.3 . . ?
C32 C31 C36 120.47(18) . . ?
C32 C31 P1 121.71(15) . . ?
C36 C31 P1 117.76(15) . . ?
C31 C32 C33 119.68(19) . . ?
C31 C32 H32 120.2 . . ?
C33 C32 H32 120.2 . . ?
C34 C33 C32 119.92(19) . . ?
C34 C33 H33 120.0 . . ?
C32 C33 H33 120.0 . . ?
C35 C34 C33 120.39(19) . . ?
C35 C34 H34 119.8 . . ?
C33 C34 H34 119.8 . . ?
C34 C35 C36 120.6(2) . . ?
C34 C35 H35 119.7 . . ?
C36 C35 H35 119.7 . . ?
C35 C36 C31 118.84(19) . . ?
C35 C36 H36 120.6 . . ?
C31 C36 H36 120.6 . . ?
C46 C41 C42 120.51(18) . . ?
C46 C41 P1 122.28(15) . . ?
C42 C41 P1 117.19(15) . . ?
C43 C42 C41 119.53(18) . . ?
C43 C42 H42 120.2 . . ?
C41 C42 H42 120.2 . . ?
C44 C43 C42 119.92(19) . . ?
C44 C43 H43 120.0 . . ?
C42 C43 H43 120.0 . . ?
C43 C44 C45 120.72(19) . . ?
C43 C44 H44 119.6 . . ?
C45 C44 H44 119.6 . . ?
C44 C45 C46 120.03(19) . . ?
C44 C45 H45 120.0 . . ?
C46 C45 H45 120.0 . . ?
C45 C46 C41 119.29(19) . . ?
C45 C46 H46 120.4 . . ?
C41 C46 H46 120.4 . . ?

loop_
_geom_bond_atom_site_label_1
_geom_bond_atom_site_label_2
_geom_bond_distance
_geom_bond_site_symmetry_2
_geom_bond_publ_flag
Ni1 N2 1.8649(18) . ?
Ni1 N3 1.8680(17) . ?
Ni1 N4 1.8718(18) . ?
Ni1 N1 1.8781(17) . ?
P1 C11 1.795(2) . ?
P1 C41 1.798(2) . ?
P1 C21 1.800(2) . ?
P1 C31 1.801(2) . ?
O1 N1 1.355(2) . ?
O1 H1O1 1.33(4) . ?
O2 C3 1.248(2) . ?
O3 C6 1.256(2) . ?
O4 N4 1.356(2) . ?
O4 H1O1 1.13(4) . ?
O1W H1W1 1.2023 . ?
O1W H2W1 1.1642 . ?
N1 C2 1.293(3) . ?
N2 C3 1.335(3) . ?
N2 C4 1.456(2) . ?
N3 C6 1.324(3) . ?
N3 C5 1.461(3) . ?
N4 C7 1.289(3) . ?
C1 C2 1.488(3) . ?
C1 H1A 0.9600 . ?
C1 H1B 0.9600 . ?
C1 H1C 0.9600 . ?
C2 C3 1.506(3) . ?
C4 C9 1.527(3) . ?
C4 H4A 0.9700 . ?
C4 H4B 0.9700 . ?
C5 C9 1.520(3) . ?
C5 H5A 0.9700 . ?
C5 H5B 0.9700 . ?
C6 C7 1.509(3) . ?
C7 C8 1.485(3) . ?
C8 H8A 0.9600 . ?
C8 H8B 0.9600 . ?
C8 H8C 0.9600 . ?
C9 H9A 0.9700 . ?
C9 H9B 0.9700 . ?
C11 C16 1.403(3) . ?
C11 C12 1.406(3) . ?
C12 C13 1.388(3) . ?
C12 H12 0.9300 . ?
C13 C14 1.393(3) . ?
C13 H13 0.9300 . ?
C14 C15 1.390(3) . ?
C14 H14 0.9300 . ?
C15 C16 1.388(3) . ?
C15 H15 0.9300 . ?
C16 H16 0.9300 . ?
C21 C22 1.395(3) . ?
C21 C26 1.402(3) . ?
C22 C23 1.391(3) . ?
C22 H22 0.9300 . ?
C23 C24 1.388(3) . ?
C23 H23 0.9300 . ?
C24 C25 1.387(3) . ?
C24 H24 0.9300 . ?
C25 C26 1.387(3) . ?
C25 H25 0.9300 . ?
C26 H26 0.9300 . ?
C31 C32 1.393(3) . ?
C31 C36 1.406(3) . ?
C32 C33 1.395(3) . ?
C32 H32 0.9300 . ?
C33 C34 1.386(3) . ?
C33 H33 0.9300 . ?
C34 C35 1.386(3) . ?
C34 H34 0.9300 . ?
C35 C36 1.392(3) . ?
C35 H35 0.9300 . ?
C36 H36 0.9300 . ?
C41 C46 1.397(3) . ?
C41 C42 1.400(3) . ?
C42 C43 1.391(3) . ?
C42 H42 0.9300 . ?
C43 C44 1.386(3) . ?
C43 H43 0.9300 . ?
C44 C45 1.389(3) . ?
C44 H44 0.9300 . ?
C45 C46 1.394(3) . ?
C45 H45 0.9300 . ?
C46 H46 0.9300 . ?

loop_
_geom_torsion_atom_site_label_1
_geom_torsion_atom_site_label_2
_geom_torsion_atom_site_label_3
_geom_torsion_atom_site_label_4
_geom_torsion
_geom_torsion_site_symmetry_1
_geom_torsion_site_symmetry_2
_geom_torsion_site_symmetry_3
_geom_torsion_site_symmetry_4
_geom_torsion_publ_flag
N2 Ni1 N1 C2 -3.35(14) . . . . ?
N3 Ni1 N1 C2 86.6(10) . . . . ?
N4 Ni1 N1 C2 -179.61(14) . . . . ?
N2 Ni1 N1 O1 179.85(15) . . . . ?
N3 Ni1 N1 O1 -90.2(10) . . . . ?
N4 Ni1 N1 O1 3.59(15) . . . . ?
N3 Ni1 N2 C3 -174.26(14) . . . . ?
N4 Ni1 N2 C3 95.1(11) . . . . ?
N1 Ni1 N2 C3 1.69(14) . . . . ?
N3 Ni1 N2 C4 3.52(17) . . . . ?
N4 Ni1 N2 C4 -87.1(11) . . . . ?
N1 Ni1 N2 C4 179.47(16) . . . . ?
N2 Ni1 N3 C6 -176.40(15) . . . . ?
N4 Ni1 N3 C6 -0.14(15) . . . . ?
N1 Ni1 N3 C6 94.1(10) . . . . ?
N2 Ni1 N3 C5 5.25(18) . . . . ?
N4 Ni1 N3 C5 -178.50(18) . . . . ?
N1 Ni1 N3 C5 -84.2(10) . . . . ?
N2 Ni1 N4 C7 91.7(11) . . . . ?
N3 Ni1 N4 C7 0.63(15) . . . . ?
N1 Ni1 N4 C7 -175.32(15) . . . . ?
N2 Ni1 N4 O4 -86.4(11) . . . . ?
N3 Ni1 N4 O4 -177.42(15) . . . . ?
N1 Ni1 N4 O4 6.62(15) . . . . ?
O1 N1 C2 C1 1.0(3) . . . . ?
Ni1 N1 C2 C1 -175.91(15) . . . . ?
O1 N1 C2 C3 -179.00(15) . . . . ?
Ni1 N1 C2 C3 4.1(2) . . . . ?
C4 N2 C3 O2 2.4(3) . . . . ?
Ni1 N2 C3 O2 -179.65(16) . . . . ?
C4 N2 C3 C2 -177.95(16) . . . . ?
Ni1 N2 C3 C2 0.0(2) . . . . ?
N1 C2 C3 O2 177.07(17) . . . . ?
C1 C2 C3 O2 -3.0(3) . . . . ?
N1 C2 C3 N2 -2.6(2) . . . . ?
C1 C2 C3 N2 177.39(17) . . . . ?
C3 N2 C4 C9 139.92(18) . . . . ?
Ni1 N2 C4 C9 -37.8(2) . . . . ?
C6 N3 C5 C9 -156.90(18) . . . . ?
Ni1 N3 C5 C9 21.4(3) . . . . ?
C5 N3 C6 O3 -2.3(3) . . . . ?
Ni1 N3 C6 O3 179.20(17) . . . . ?
C5 N3 C6 C7 178.26(16) . . . . ?
Ni1 N3 C6 C7 -0.3(2) . . . . ?
O4 N4 C7 C8 -2.9(3) . . . . ?
Ni1 N4 C7 C8 178.91(16) . . . . ?
O4 N4 C7 C6 177.23(15) . . . . ?
Ni1 N4 C7 C6 -0.9(2) . . . . ?
O3 C6 C7 N4 -178.75(18) . . . . ?
N3 C6 C7 N4 0.8(2) . . . . ?
O3 C6 C7 C8 1.4(3) . . . . ?
N3 C6 C7 C8 -179.06(18) . . . . ?
N3 C5 C9 C4 -60.3(2) . . . . ?
N2 C4 C9 C5 69.2(2) . . . . ?
C41 P1 C11 C16 114.28(17) . . . . ?
C21 P1 C11 C16 -124.67(17) . . . . ?
C31 P1 C11 C16 -5.40(19) . . . . ?
C41 P1 C11 C12 -70.58(18) . . . . ?
C21 P1 C11 C12 50.47(18) . . . . ?
C31 P1 C11 C12 169.74(15) . . . . ?
C16 C11 C12 C13 -1.5(3) . . . . ?
P1 C11 C12 C13 -176.65(16) . . . . ?
C11 C12 C13 C14 1.3(3) . . . . ?
C12 C13 C14 C15 0.0(3) . . . . ?
C13 C14 C15 C16 -1.3(3) . . . . ?
C14 C15 C16 C11 1.1(3) . . . . ?
C12 C11 C16 C15 0.3(3) . . . . ?
P1 C11 C16 C15 175.34(15) . . . . ?
C11 P1 C21 C22 -125.61(17) . . . . ?
C41 P1 C21 C22 -2.6(2) . . . . ?
C31 P1 C21 C22 115.97(18) . . . . ?
C11 P1 C21 C26 53.30(18) . . . . ?
C41 P1 C21 C26 176.32(16) . . . . ?
C31 P1 C21 C26 -65.11(18) . . . . ?
C26 C21 C22 C23 0.9(3) . . . . ?
P1 C21 C22 C23 179.83(17) . . . . ?
C21 C22 C23 C24 0.3(3) . . . . ?
C22 C23 C24 C25 -1.0(4) . . . . ?
C23 C24 C25 C26 0.5(4) . . . . ?
C24 C25 C26 C21 0.8(3) . . . . ?
C22 C21 C26 C25 -1.4(3) . . . . ?
P1 C21 C26 C25 179.62(17) . . . . ?
C11 P1 C31 C32 -109.02(17) . . . . ?
C41 P1 C31 C32 127.76(16) . . . . ?
C21 P1 C31 C32 7.53(19) . . . . ?
C11 P1 C31 C36 68.15(17) . . . . ?
C41 P1 C31 C36 -55.07(17) . . . . ?
C21 P1 C31 C36 -175.30(15) . . . . ?
C36 C31 C32 C33 -1.0(3) . . . . ?
P1 C31 C32 C33 176.10(15) . . . . ?
C31 C32 C33 C34 -1.0(3) . . . . ?
C32 C33 C34 C35 2.4(3) . . . . ?
C33 C34 C35 C36 -1.9(3) . . . . ?
C34 C35 C36 C31 0.0(3) . . . . ?
C32 C31 C36 C35 1.5(3) . . . . ?
P1 C31 C36 C35 -175.71(16) . . . . ?
C11 P1 C41 C46 15.82(19) . . . . ?
C21 P1 C41 C46 -102.98(17) . . . . ?
C31 P1 C41 C46 136.55(16) . . . . ?
C11 P1 C41 C42 -165.98(15) . . . . ?
C21 P1 C41 C42 75.22(17) . . . . ?
C31 P1 C41 C42 -45.25(17) . . . . ?
C46 C41 C42 C43 0.6(3) . . . . ?
P1 C41 C42 C43 -177.63(15) . . . . ?
C41 C42 C43 C44 -0.2(3) . . . . ?
C42 C43 C44 C45 -0.6(3) . . . . ?
C43 C44 C45 C46 1.0(3) . . . . ?
C44 C45 C46 C41 -0.6(3) . . . . ?
C42 C41 C46 C45 -0.2(3) . . . . ?
P1 C41 C46 C45 177.97(15) . . . . ?
